data_4342080
loop_
_publ_author_name
'Hayes, Thomas R.'
'Lyon, Patrice A.'
'Barnes, Charles L.'
'Trabue, Steven'
'Benny, Paul D.'

_publ_section_title
;
 Influence of Functionalized Pyridine Ligands on the Radio/Chemical
 Behavior of [M(I)(CO)3](+) (M = Re and (99m)Tc) 2 + 1 Complexes.
;
_journal_issue 4
_journal_name_full 'Inorganic chemistry'
_journal_page_first 1528
_journal_page_last 1534
_journal_paper_doi 10.1021/ic502520x
_journal_volume 54
_journal_year 2015
_chemical_formula_moiety 'C14 H9 N2 O5 Re'
_chemical_formula_sum 'C14 H9 N2 O5 Re'
_chemical_formula_weight 471.43
_space_group_crystal_system monoclinic
_space_group_IT_number 14
_space_group_name_Hall '-P 2ybc'
_space_group_name_H-M_alt 'P 1 21/c 1'
_symmetry_cell_setting monoclinic
_symmetry_Int_Tables_number 14
_symmetry_space_group_name_Hall '-P 2ybc'
_symmetry_space_group_name_H-M 'P 1 21/c 1'
_atom_sites_solution_hydrogens geom
_audit_creation_method SHELXL-2013
_cell_angle_alpha 90
_cell_angle_beta 96.4700(10)
_cell_angle_gamma 90
_cell_formula_units_Z 4
_cell_length_a 6.2056(5)
_cell_length_b 24.944(2)
_cell_length_c 9.3402(8)
_cell_measurement_reflns_used 9167
_cell_measurement_temperature 100(2)
_cell_measurement_theta_max 27.5
_cell_measurement_theta_min 2.3
_cell_volume 1436.6(2)
_computing_cell_refinement 'APEX2 (Bruker AXS, 2008)'
_computing_data_collection 'APEX2 (Bruker AXS, 2008)'
_computing_data_reduction 'APEX2 (Bruker AXS, 2008)'
_computing_molecular_graphics 'X-SEED, Barbour, 2001'
_computing_publication_material 'CIFTAB (Sheldrick, 2013)'
_computing_structure_refinement 'SHELXL-2013 (Sheldrick, 2013)'
_computing_structure_solution 'SHELXS-2013 (Sheldrick, 2013)'
_diffrn_ambient_temperature 100(2)
_diffrn_measured_fraction_theta_full 1.000
_diffrn_measured_fraction_theta_max 0.998
_diffrn_measurement_device_type 'Bruker APEXII CCD area detector'
_diffrn_measurement_method 'omega scans'
_diffrn_radiation_type MoK\a
_diffrn_radiation_wavelength 0.71073
_diffrn_reflns_av_R_equivalents 0.0249
_diffrn_reflns_av_unetI/netI 0.0183
_diffrn_reflns_Laue_measured_fraction_full 1.000
_diffrn_reflns_Laue_measured_fraction_max 0.998
_diffrn_reflns_limit_h_max 8
_diffrn_reflns_limit_h_min -8
_diffrn_reflns_limit_k_max 32
_diffrn_reflns_limit_k_min -32
_diffrn_reflns_limit_l_max 12
_diffrn_reflns_limit_l_min -12
_diffrn_reflns_number 16919
_diffrn_reflns_point_group_measured_fraction_full 1.000
_diffrn_reflns_point_group_measured_fraction_max 0.998
_diffrn_reflns_theta_full 25.242
_diffrn_reflns_theta_max 27.507
_diffrn_reflns_theta_min 1.633
_diffrn_standards_decay_% 0.0
_exptl_absorpt_coefficient_mu 8.484
_exptl_absorpt_correction_T_max 0.48
_exptl_absorpt_correction_T_min 0.21
_exptl_absorpt_correction_type multi-scan
_exptl_absorpt_process_details
;
 Data were corrected for decay and absorption using the program SADABS 
 (Sheldrick, G. M. (2003). SADABS. Version 2.10. University of
 G\"ottingen, Germany).
;
_exptl_crystal_colour Colourless
_exptl_crystal_density_diffrn 2.180
_exptl_crystal_description Needle
_exptl_crystal_F_000 888
_exptl_crystal_size_max 0.500
_exptl_crystal_size_mid 0.150
_exptl_crystal_size_min 0.100
_refine_diff_density_max 0.470
_refine_diff_density_min -0.954
_refine_diff_density_rms 0.092
_refine_ls_extinction_method none
_refine_ls_goodness_of_fit_ref 1.083
_refine_ls_hydrogen_treatment constr
_refine_ls_matrix_type full
_refine_ls_number_parameters 199
_refine_ls_number_reflns 3291
_refine_ls_number_restraints 0
_refine_ls_restrained_S_all 1.083
_refine_ls_R_factor_all 0.0179
_refine_ls_R_factor_gt 0.0157
_refine_ls_shift/su_max 0.001
_refine_ls_shift/su_mean 0.000
_refine_ls_structure_factor_coef Fsqd
_refine_ls_weighting_details 'w=1/[\s^2^(Fo^2^)+(0.0096P)^2^+1.4381P] where P=(Fo^2^+2Fc^2^)/3'
_refine_ls_weighting_scheme calc
_refine_ls_wR_factor_gt 0.0310
_refine_ls_wR_factor_ref 0.0316
_reflns_Friedel_coverage 0.000
_reflns_number_gt 3074
_reflns_number_total 3291
_reflns_threshold_expression 'I > 2\s(I)'
_cod_data_source_file ic502520x_si_002.cif
_cod_data_source_block Re(CO)3(pic)(py)
_cod_depositor_comments 'Adding full bibliography for 4342080--4342084.cif.'
_cod_original_sg_symbol_H-M 'P 21/c'
_cod_database_code 4342080
_shelx_space_group_comment
;
The symmetry employed for this shelxl refinement is uniquely defined
by the following loop, which should always be used as a source of
symmetry information in preference to the above space-group names.
They are only intended as comments.
;
_shelx_estimated_absorpt_t_min 0.101
_shelx_estimated_absorpt_t_max 0.484
_shelxl_version_number 2013-4

loop_
_space_group_symop_operation_xyz
'x, y, z'
'-x, y+1/2, -z+1/2'
'-x, -y, -z'
'x, -y-1/2, z-1/2'

loop_
_atom_site_label
_atom_site_type_symbol
_atom_site_fract_x
_atom_site_fract_y
_atom_site_fract_z
_atom_site_U_iso_or_equiv
_atom_site_adp_type
_atom_site_occupancy
_atom_site_site_symmetry_order
_atom_site_calc_flag
_atom_site_refinement_flags_posn
_atom_site_refinement_flags_adp
Re1 Re 0.21622(2) 0.39459(2) 0.17052(2) 0.01250(3) Uani 1 1 d . .
O1 O 0.0164(3) 0.35273(7) 0.3038(2) 0.0188(4) Uani 1 1 d . .
O2 O -0.0159(3) 0.27866(8) 0.4338(2) 0.0289(5) Uani 1 1 d . .
O3 O -0.0263(3) 0.50216(7) 0.1653(2) 0.0241(4) Uani 1 1 d . .
O4 O 0.5639(3) 0.44212(8) 0.0000(2) 0.0266(4) Uani 1 1 d . .
O5 O -0.0522(3) 0.36770(8) -0.1167(2) 0.0290(5) Uani 1 1 d . .
N1 N 0.3638(3) 0.31537(8) 0.1967(2) 0.0119(4) Uani 1 1 d . .
N2 N 0.3951(3) 0.41213(8) 0.3832(2) 0.0127(4) Uani 1 1 d . .
C1 C 0.5360(4) 0.29693(10) 0.1362(3) 0.0157(5) Uani 1 1 d . .
H1 H 0.6093 0.3207 0.0786 0.019 Uiso 1 1 calc R U
C2 C 0.6109(4) 0.24503(10) 0.1541(3) 0.0189(5) Uani 1 1 d . .
H2 H 0.7333 0.2333 0.1100 0.023 Uiso 1 1 calc R U
C3 C 0.5044(4) 0.21056(11) 0.2373(3) 0.0216(6) Uani 1 1 d . .
H3 H 0.5519 0.1745 0.2512 0.026 Uiso 1 1 calc R U
C4 C 0.3268(4) 0.22906(11) 0.3004(3) 0.0194(5) Uani 1 1 d . .
H4 H 0.2507 0.2058 0.3576 0.023 Uiso 1 1 calc R U
C5 C 0.2617(4) 0.28149(10) 0.2795(3) 0.0142(5) Uani 1 1 d . .
C6 C 0.0714(4) 0.30484(10) 0.3470(3) 0.0177(5) Uani 1 1 d . .
C7 C 0.2937(4) 0.43685(10) 0.4857(3) 0.0168(5) Uani 1 1 d . .
H7 H 0.1467 0.4474 0.4630 0.020 Uiso 1 1 calc R U
C8 C 0.3942(4) 0.44738(10) 0.6211(3) 0.0193(5) Uani 1 1 d . .
H8 H 0.3180 0.4651 0.6901 0.023 Uiso 1 1 calc R U
C9 C 0.6079(4) 0.43193(10) 0.6563(3) 0.0192(5) Uani 1 1 d . .
H9 H 0.6807 0.4387 0.7496 0.023 Uiso 1 1 calc R U
C10 C 0.7127(4) 0.40646(10) 0.5529(3) 0.0182(5) Uani 1 1 d . .
H10 H 0.8590 0.3952 0.5742 0.022 Uiso 1 1 calc R U
C11 C 0.6032(4) 0.39742(10) 0.4180(3) 0.0159(5) Uani 1 1 d . .
H11 H 0.6774 0.3802 0.3473 0.019 Uiso 1 1 calc R U
C12 C 0.0660(4) 0.46195(10) 0.1656(3) 0.0179(5) Uani 1 1 d . .
C13 C 0.4298(4) 0.42573(10) 0.0643(3) 0.0170(5) Uani 1 1 d . .
C14 C 0.0488(4) 0.37694(10) -0.0084(3) 0.0189(5) Uani 1 1 d . .

loop_
_atom_site_aniso_label
_atom_site_aniso_U_11
_atom_site_aniso_U_22
_atom_site_aniso_U_33
_atom_site_aniso_U_23
_atom_site_aniso_U_13
_atom_site_aniso_U_12
Re1 0.01128(5) 0.01196(5) 0.01411(5) -0.00161(4) 0.00075(3) 0.00322(4)
O1 0.0122(9) 0.0198(10) 0.0254(10) -0.0037(8) 0.0072(7) 0.0009(7)
O2 0.0262(11) 0.0329(12) 0.0302(12) 0.0029(9) 0.0152(9) -0.0045(9)
O3 0.0244(10) 0.0176(10) 0.0296(11) -0.0041(8) -0.0004(8) 0.0083(8)
O4 0.0327(11) 0.0238(11) 0.0253(11) 0.0042(8) 0.0124(9) -0.0004(8)
O5 0.0323(11) 0.0247(11) 0.0263(11) -0.0088(9) -0.0126(9) 0.0097(9)
N1 0.0121(9) 0.0132(10) 0.0104(10) -0.0016(8) 0.0009(8) 0.0018(8)
N2 0.0132(10) 0.0121(10) 0.0132(11) -0.0011(8) 0.0034(8) 0.0006(8)
C1 0.0156(12) 0.0187(13) 0.0135(12) -0.0013(10) 0.0044(10) 0.0026(10)
C2 0.0168(13) 0.0208(14) 0.0192(14) -0.0051(11) 0.0031(10) 0.0077(10)
C3 0.0282(14) 0.0137(13) 0.0225(14) -0.0005(11) 0.0011(11) 0.0062(11)
C4 0.0226(13) 0.0180(13) 0.0178(14) 0.0029(10) 0.0033(10) 0.0000(10)
C5 0.0132(12) 0.0169(13) 0.0122(12) -0.0015(10) 0.0007(9) -0.0008(9)
C6 0.0125(12) 0.0219(14) 0.0195(13) -0.0058(11) 0.0044(10) -0.0028(10)
C7 0.0154(12) 0.0171(13) 0.0184(13) 0.0015(10) 0.0044(10) 0.0036(10)
C8 0.0253(14) 0.0187(13) 0.0151(13) -0.0008(10) 0.0073(11) 0.0012(10)
C9 0.0256(14) 0.0196(14) 0.0118(13) 0.0011(10) -0.0009(10) -0.0061(11)
C10 0.0145(12) 0.0225(14) 0.0170(13) 0.0025(10) -0.0012(10) -0.0011(10)
C11 0.0129(12) 0.0184(13) 0.0171(13) -0.0019(10) 0.0048(9) 0.0012(10)
C12 0.0160(12) 0.0199(14) 0.0175(13) -0.0026(10) 0.0001(10) 0.0006(10)
C13 0.0216(13) 0.0140(13) 0.0147(13) -0.0015(10) -0.0006(10) 0.0056(10)
C14 0.0178(13) 0.0138(12) 0.0247(15) -0.0033(11) 0.0012(11) 0.0072(10)

loop_
_atom_type_symbol
_atom_type_description
_atom_type_scat_dispersion_real
_atom_type_scat_dispersion_imag
_atom_type_scat_source
C C 0.0033 0.0016 'International Tables Vol C Tables 4.2.6.8 and 6.1.1.4'
H H 0.0000 0.0000 'International Tables Vol C Tables 4.2.6.8 and 6.1.1.4'
N N 0.0061 0.0033 'International Tables Vol C Tables 4.2.6.8 and 6.1.1.4'
O O 0.0106 0.0060 'International Tables Vol C Tables 4.2.6.8 and 6.1.1.4'
Re Re -1.0185 7.2310 'International Tables Vol C Tables 4.2.6.8 and 6.1.1.4'

loop_
_geom_angle_atom_site_label_1
_geom_angle_atom_site_label_2
_geom_angle_atom_site_label_3
_geom_angle
C13 Re1 C14 88.86(11)
C13 Re1 C12 89.73(11)
C14 Re1 C12 88.06(11)
C13 Re1 O1 171.47(9)
C14 Re1 O1 95.92(10)
C12 Re1 O1 97.47(9)
C13 Re1 N1 96.86(9)
C14 Re1 N1 93.96(9)
C12 Re1 N1 173.14(9)
O1 Re1 N1 75.81(7)
C13 Re1 N2 94.52(9)
C14 Re1 N2 176.59(10)
C12 Re1 N2 92.39(9)
O1 Re1 N2 80.67(7)
N1 Re1 N2 85.21(7)
C6 O1 Re1 118.96(15)
C1 N1 C5 118.2(2)
C1 N1 Re1 127.36(17)
C5 N1 Re1 114.38(15)
C11 N2 C7 117.5(2)
C11 N2 Re1 122.34(16)
C7 N2 Re1 120.07(16)
N1 C1 C2 122.9(2)
N1 C1 H1 118.6
C2 C1 H1 118.6
C3 C2 C1 118.6(2)
C3 C2 H2 120.7
C1 C2 H2 120.7
C2 C3 C4 119.2(2)
C2 C3 H3 120.4
C4 C3 H3 120.4
C5 C4 C3 119.4(2)
C5 C4 H4 120.3
C3 C4 H4 120.3
N1 C5 C4 121.8(2)
N1 C5 C6 115.8(2)
C4 C5 C6 122.4(2)
O2 C6 O1 125.6(2)
O2 C6 C5 119.9(2)
O1 C6 C5 114.6(2)
N2 C7 C8 122.8(2)
N2 C7 H7 118.6
C8 C7 H7 118.6
C7 C8 C9 119.3(2)
C7 C8 H8 120.3
C9 C8 H8 120.3
C10 C9 C8 118.5(2)
C10 C9 H9 120.8
C8 C9 H9 120.8
C9 C10 C11 119.5(2)
C9 C10 H10 120.3
C11 C10 H10 120.3
N2 C11 C10 122.4(2)
N2 C11 H11 118.8
C10 C11 H11 118.8
O3 C12 Re1 178.5(2)
O4 C13 Re1 176.6(2)
O5 C14 Re1 178.3(2)

loop_
_geom_bond_atom_site_label_1
_geom_bond_atom_site_label_2
_geom_bond_distance
Re1 C13 1.908(3)
Re1 C14 1.917(3)
Re1 C12 1.920(3)
Re1 O1 2.1276(17)
Re1 N1 2.180(2)
Re1 N2 2.207(2)
O1 C6 1.294(3)
O2 C6 1.215(3)
O3 C12 1.155(3)
O4 C13 1.155(3)
O5 C14 1.152(3)
N1 C1 1.345(3)
N1 C5 1.351(3)
N2 C11 1.347(3)
N2 C7 1.352(3)
C1 C2 1.379(3)
C1 H1 0.9500
C2 C3 1.377(4)
C2 H2 0.9500
C3 C4 1.386(4)
C3 H3 0.9500
C4 C5 1.376(4)
C4 H4 0.9500
C5 C6 1.516(3)
C7 C8 1.371(4)
C7 H7 0.9500
C8 C9 1.385(4)
C8 H8 0.9500
C9 C10 1.379(4)
C9 H9 0.9500
C10 C11 1.380(4)
C10 H10 0.9500
C11 H11 0.9500

loop_
_geom_torsion_atom_site_label_1
_geom_torsion_atom_site_label_2
_geom_torsion_atom_site_label_3
_geom_torsion_atom_site_label_4
_geom_torsion
C5 N1 C1 C2 0.6(4)
Re1 N1 C1 C2 -176.74(18)
N1 C1 C2 C3 0.1(4)
C1 C2 C3 C4 -0.2(4)
C2 C3 C4 C5 -0.4(4)
C1 N1 C5 C4 -1.3(4)
Re1 N1 C5 C4 176.39(19)
C1 N1 C5 C6 178.9(2)
Re1 N1 C5 C6 -3.4(3)
C3 C4 C5 N1 1.2(4)
C3 C4 C5 C6 -179.0(2)
Re1 O1 C6 O2 172.6(2)
Re1 O1 C6 C5 -7.5(3)
N1 C5 C6 O2 -172.9(2)
C4 C5 C6 O2 7.3(4)
N1 C5 C6 O1 7.2(3)
C4 C5 C6 O1 -172.6(2)
C11 N2 C7 C8 0.3(4)
Re1 N2 C7 C8 178.02(19)
N2 C7 C8 C9 -0.5(4)
C7 C8 C9 C10 0.2(4)
C8 C9 C10 C11 0.4(4)
C7 N2 C11 C10 0.4(4)
Re1 N2 C11 C10 -177.36(19)
C9 C10 C11 N2 -0.7(4)
